data_4076098
loop_
_publ_author_name
'Wang, Cun'
'Erker, Gerhard'
'Kehr, Gerald'
'Wedeking, Katrin'
'Fr\"ohlich, Roland'

_publ_section_title
;
 Synthesis, Structural Features, and Formation of Organometallic Derivates
 of C1-Bridged Cp/Amido Titanium and Zirconium &#x201C;CpCN-Constrained
 Geometry&#x201D; Systems
;
_journal_issue 20
_journal_name_full Organometallics
_journal_page_first 4760
_journal_paper_doi 10.1021/om0505918
_journal_volume 24
_journal_year 2005
_chemical_formula_sum 'C17 H21 Cl2 N O Ti'
_chemical_formula_weight 374.15
_chemical_name_systematic
; 
 ? 
;
_space_group_IT_number 2
_symmetry_cell_setting triclinic
_symmetry_space_group_name_Hall '-P 1'
_symmetry_space_group_name_H-M 'P -1'
_atom_sites_solution_hydrogens geom
_atom_sites_solution_primary direct
_atom_sites_solution_secondary difmap
_audit_creation_method SHELXL-97
_cell_angle_alpha 64.89(1)
_cell_angle_beta 88.06(1)
_cell_angle_gamma 80.45(1)
_cell_formula_units_Z 4
_cell_length_a 8.950(1)
_cell_length_b 14.276(1)
_cell_length_c 15.915(1)
_cell_measurement_temperature 198(2)
_cell_volume 1814.2(3)
_computing_cell_refinement 'Collect (Nonius B.V., 1998)'
_computing_data_collection 'Collect (Nonius B.V., 1998)'
_computing_data_reduction 'Denzo-SMN (Otwinowski & Minor, 1997)'
_computing_molecular_graphics 'XP (BrukerAXS, 2000)'
_computing_publication_material 'SHELXL-97 (SHeldrick, 1997)'
_computing_structure_refinement 'SHELXL-97 (Sheldrick, 1997)'
_computing_structure_solution 'SHELXS-97 (Sheldrick, 1990)'
_diffrn_ambient_temperature 198(2)
_diffrn_measured_fraction_theta_full 0.989
_diffrn_measured_fraction_theta_max 0.989
_diffrn_measurement_device_type 'Enraf Nonius KappaCCD'
_diffrn_measurement_method '\w and \f scans'
_diffrn_radiation_monochromator graphite
_diffrn_radiation_source 'rotating anode Nonius FR591'
_diffrn_radiation_type MoK\a
_diffrn_radiation_wavelength 0.71073
_diffrn_reflns_av_R_equivalents 0.0387
_diffrn_reflns_av_sigmaI/netI 0.0381
_diffrn_reflns_limit_h_max 11
_diffrn_reflns_limit_h_min -11
_diffrn_reflns_limit_k_max 18
_diffrn_reflns_limit_k_min -18
_diffrn_reflns_limit_l_max 20
_diffrn_reflns_limit_l_min -20
_diffrn_reflns_number 19626
_diffrn_reflns_theta_full 27.89
_diffrn_reflns_theta_max 27.89
_diffrn_reflns_theta_min 1.60
_exptl_absorpt_coefficient_mu 0.767
_exptl_absorpt_correction_T_max 0.8937
_exptl_absorpt_correction_T_min 0.7242
_exptl_absorpt_correction_type empirical
_exptl_absorpt_process_details 'SORTAV (Blessing, 1995 & 1997)'
_exptl_crystal_colour dark-red
_exptl_crystal_density_diffrn 1.370
_exptl_crystal_density_method 'not measured'
_exptl_crystal_description plate
_exptl_crystal_F_000 776
_exptl_crystal_size_max 0.45
_exptl_crystal_size_mid 0.40
_exptl_crystal_size_min 0.15
_refine_diff_density_max 0.339
_refine_diff_density_min -0.357
_refine_diff_density_rms 0.048
_refine_ls_extinction_method none
_refine_ls_goodness_of_fit_ref 1.005
_refine_ls_hydrogen_treatment riding
_refine_ls_matrix_type full
_refine_ls_number_parameters 405
_refine_ls_number_reflns 8575
_refine_ls_number_restraints 0
_refine_ls_restrained_S_all 1.005
_refine_ls_R_factor_all 0.0434
_refine_ls_R_factor_gt 0.0343
_refine_ls_shift/su_max 0.000
_refine_ls_shift/su_mean 0.000
_refine_ls_structure_factor_coef Fsqd
_refine_ls_weighting_details 'calc w=1/[\s^2^(Fo^2^)+(0.0425P)^2^+0.6161P] where P=(Fo^2^+2Fc^2^)/3'
_refine_ls_weighting_scheme calc
_refine_ls_wR_factor_gt 0.0865
_refine_ls_wR_factor_ref 0.0919
_reflns_number_gt 7204
_reflns_number_total 8575
_reflns_threshold_expression >2sigma(I)
_cod_data_source_file om0505918si20050713_115640.cif
_cod_data_source_block erk2818
_cod_original_cell_volume 1814.3(3)
_cod_original_sg_symbol_H-M P-1
_cod_database_code 4076098

loop_
_symmetry_equiv_pos_as_xyz
'x, y, z'
'-x, -y, -z'

loop_
_atom_site_label
_atom_site_type_symbol
_atom_site_fract_x
_atom_site_fract_y
_atom_site_fract_z
_atom_site_U_iso_or_equiv
_atom_site_adp_type
_atom_site_occupancy
_atom_site_symmetry_multiplicity
_atom_site_calc_flag
_atom_site_refinement_flags
Ti1A Ti 0.07932(3) 0.41902(2) 0.207468(18) 0.02480(7) Uani 1 1 d .
Cl1A Cl 0.25110(5) 0.41750(4) 0.09963(3) 0.04204(11) Uani 1 1 d .
Cl2A Cl 0.22072(5) 0.40031(3) 0.33100(3) 0.03833(10) Uani 1 1 d .
O1A O 0.17142(15) 0.93660(9) -0.03174(8) 0.0402(3) Uani 1 1 d .
N1A N -0.03965(13) 0.55730(9) 0.15674(9) 0.0258(2) Uani 1 1 d .
C1A C -0.17422(17) 0.42799(12) 0.19837(11) 0.0294(3) Uani 1 1 d .
C2A C -0.12848(18) 0.36358(12) 0.29303(11) 0.0317(3) Uani 1 1 d .
H2A H -0.1556 0.3800 0.3441 0.038 Uiso 1 1 calc R
C3A C -0.03563(19) 0.27097(12) 0.29794(12) 0.0354(4) Uani 1 1 d .
H3A H 0.0109 0.2145 0.3529 0.043 Uiso 1 1 calc R
C4A C -0.02387(19) 0.27661(13) 0.20792(13) 0.0363(4) Uani 1 1 d .
H4A H 0.0324 0.2249 0.1913 0.044 Uiso 1 1 calc R
C5A C -0.11012(18) 0.37236(12) 0.14631(12) 0.0330(3) Uani 1 1 d .
H5A H -0.1232 0.3957 0.0811 0.040 Uiso 1 1 calc R
C6A C -0.20062(16) 0.54780(11) 0.15311(11) 0.0269(3) Uani 1 1 d .
H6A H -0.2348 0.5733 0.0868 0.032 Uiso 1 1 calc R
C7A C -0.31335(18) 0.60531(12) 0.19968(12) 0.0332(3) Uani 1 1 d .
C71A C -0.2459(2) 0.60251(15) 0.28803(13) 0.0450(4) Uani 1 1 d .
H71A H -0.3180 0.6447 0.3113 0.068 Uiso 1 1 calc R
H71B H -0.1512 0.6312 0.2740 0.068 Uiso 1 1 calc R
H71C H -0.2252 0.5298 0.3354 0.068 Uiso 1 1 calc R
C72A C -0.3601(2) 0.72112(14) 0.13120(14) 0.0462(4) Uani 1 1 d .
H72A H -0.3983 0.7252 0.0726 0.069 Uiso 1 1 calc R
H72B H -0.2719 0.7568 0.1197 0.069 Uiso 1 1 calc R
H72C H -0.4398 0.7551 0.1577 0.069 Uiso 1 1 calc R
C73A C -0.4547(2) 0.55315(16) 0.22128(16) 0.0521(5) Uani 1 1 d .
H73A H -0.4284 0.4809 0.2688 0.078 Uiso 1 1 calc R
H73B H -0.4936 0.5526 0.1647 0.078 Uiso 1 1 calc R
H73C H -0.5325 0.5925 0.2442 0.078 Uiso 1 1 calc R
C8A C 0.01428(16) 0.65348(11) 0.10915(10) 0.0246(3) Uani 1 1 d .
C9A C 0.12998(18) 0.67595(12) 0.14995(11) 0.0326(3) Uani 1 1 d .
H9A H 0.1711 0.6266 0.2096 0.039 Uiso 1 1 calc R
C10A C 0.18692(19) 0.76939(13) 0.10514(12) 0.0357(4) Uani 1 1 d .
H10A H 0.2667 0.7833 0.1338 0.043 Uiso 1 1 calc R
C11A C 0.12622(17) 0.84184(11) 0.01848(11) 0.0286(3) Uani 1 1 d .
C12A C 0.01169(18) 0.81962(12) -0.02341(11) 0.0318(3) Uani 1 1 d .
H12A H -0.0290 0.8690 -0.0831 0.038 Uiso 1 1 calc R
C13A C -0.04354(18) 0.72672(12) 0.02076(11) 0.0298(3) Uani 1 1 d .
H13A H -0.1213 0.7123 -0.0089 0.036 Uiso 1 1 calc R
C14A C 0.2824(3) 0.96591(15) 0.00968(16) 0.0571(6) Uani 1 1 d .
H14A H 0.2469 0.9648 0.0690 0.086 Uiso 1 1 calc R
H14B H 0.2994 1.0368 -0.0318 0.086 Uiso 1 1 calc R
H14C H 0.3775 0.9164 0.0205 0.086 Uiso 1 1 calc R
Ti1B Ti 0.48481(3) 0.07988(2) 0.274701(19) 0.02646(7) Uani 1 1 d .
Cl1B Cl 0.36370(6) 0.09950(4) 0.14364(3) 0.04836(12) Uani 1 1 d .
Cl2B Cl 0.30277(5) 0.08198(4) 0.37725(3) 0.04306(11) Uani 1 1 d .
O1B O 0.30913(16) -0.40646(10) 0.50155(9) 0.0440(3) Uani 1 1 d .
N1B N 0.60036(14) -0.05873(9) 0.33481(9) 0.0264(3) Uani 1 1 d .
C1B C 0.72957(16) 0.06938(12) 0.31210(11) 0.0295(3) Uani 1 1 d .
C2B C 0.71132(18) 0.12266(13) 0.21374(12) 0.0345(3) Uani 1 1 d .
H2B H 0.7558 0.0972 0.1708 0.041 Uiso 1 1 calc R
C3B C 0.6156(2) 0.22009(13) 0.19088(13) 0.0401(4) Uani 1 1 d .
H3B H 0.5843 0.2715 0.1300 0.048 Uiso 1 1 calc R
C4B C 0.57497(19) 0.22752(13) 0.27393(14) 0.0394(4) Uani 1 1 d .
H4B H 0.5103 0.2846 0.2790 0.047 Uiso 1 1 calc R
C5B C 0.64635(18) 0.13584(13) 0.34862(13) 0.0346(4) Uani 1 1 d .
H5B H 0.6396 0.1212 0.4126 0.041 Uiso 1 1 calc R
C6B C 0.74878(16) -0.04973(12) 0.36639(11) 0.0282(3) Uani 1 1 d .
H6B H 0.7435 -0.0660 0.4339 0.034 Uiso 1 1 calc R
C7B C 0.89373(18) -0.11683(13) 0.35346(13) 0.0386(4) Uani 1 1 d .
C71B C 1.0260(2) -0.0706(2) 0.3698(2) 0.0814(9) Uani 1 1 d .
H71D H 1.1218 -0.1148 0.3691 0.122 Uiso 1 1 calc R
H71E H 1.0173 -0.0675 0.4301 0.122 Uiso 1 1 calc R
H71F H 1.0237 0.0004 0.3205 0.122 Uiso 1 1 calc R
C72B C 0.9051(2) -0.23009(15) 0.42709(15) 0.0519(5) Uani 1 1 d .
H72D H 0.8234 -0.2617 0.4156 0.078 Uiso 1 1 calc R
H72E H 0.8959 -0.2307 0.4888 0.078 Uiso 1 1 calc R
H72F H 1.0034 -0.2705 0.4240 0.078 Uiso 1 1 calc R
C73B C 0.8979(3) -0.11858(18) 0.25830(15) 0.0671(7) Uani 1 1 d .
H73D H 0.9155 -0.0503 0.2111 0.101 Uiso 1 1 calc R
H73E H 0.8010 -0.1331 0.2440 0.101 Uiso 1 1 calc R
H73F H 0.9801 -0.1735 0.2586 0.101 Uiso 1 1 calc R
C8B C 0.53047(16) -0.14918(11) 0.37725(10) 0.0245(3) Uani 1 1 d .
C9B C 0.44827(17) -0.17756(12) 0.32150(11) 0.0285(3) Uani 1 1 d .
H9B H 0.4432 -0.1376 0.2561 0.034 Uiso 1 1 calc R
C10B C 0.37332(18) -0.26356(12) 0.36018(11) 0.0307(3) Uani 1 1 d .
H10B H 0.3187 -0.2826 0.3213 0.037 Uiso 1 1 calc R
C11B C 0.37887(17) -0.32111(12) 0.45554(11) 0.0296(3) Uani 1 1 d .
C12B C 0.45936(19) -0.29226(12) 0.51171(11) 0.0334(3) Uani 1 1 d .
H12B H 0.4624 -0.3313 0.5772 0.040 Uiso 1 1 calc R
C13B C 0.53449(18) -0.20795(12) 0.47342(11) 0.0314(3) Uani 1 1 d .
H13B H 0.5895 -0.1896 0.5126 0.038 Uiso 1 1 calc R
C14B C 0.2618(2) -0.45668(15) 0.44893(14) 0.0461(4) Uani 1 1 d .
H14D H 0.1789 -0.4098 0.4051 0.069 Uiso 1 1 calc R
H14E H 0.2268 -0.5216 0.4909 0.069 Uiso 1 1 calc R
H14F H 0.3473 -0.4732 0.4146 0.069 Uiso 1 1 calc R

loop_
_atom_site_aniso_label
_atom_site_aniso_U_11
_atom_site_aniso_U_22
_atom_site_aniso_U_33
_atom_site_aniso_U_23
_atom_site_aniso_U_13
_atom_site_aniso_U_12
Ti1A 0.02421(13) 0.02335(13) 0.02586(14) -0.00925(11) -0.00231(10) -0.00402(10)
Cl1A 0.0376(2) 0.0518(3) 0.0381(2) -0.0218(2) 0.00648(17) -0.00462(18)
Cl2A 0.0457(2) 0.0352(2) 0.0316(2) -0.01021(17) -0.01259(17) -0.00826(17)
O1A 0.0525(7) 0.0301(6) 0.0367(7) -0.0083(5) 0.0020(5) -0.0202(5)
N1A 0.0231(6) 0.0248(6) 0.0279(6) -0.0086(5) 0.0004(5) -0.0071(5)
C1A 0.0249(7) 0.0273(7) 0.0341(8) -0.0091(6) -0.0005(6) -0.0096(6)
C2A 0.0321(8) 0.0268(7) 0.0330(8) -0.0077(6) 0.0029(6) -0.0104(6)
C3A 0.0378(8) 0.0238(7) 0.0397(9) -0.0071(7) -0.0017(7) -0.0091(6)
C4A 0.0388(9) 0.0274(8) 0.0454(10) -0.0167(7) -0.0014(7) -0.0083(7)
C5A 0.0325(8) 0.0321(8) 0.0378(9) -0.0158(7) -0.0053(6) -0.0103(6)
C6A 0.0229(7) 0.0271(7) 0.0274(7) -0.0079(6) -0.0003(5) -0.0057(5)
C7A 0.0284(7) 0.0288(8) 0.0350(9) -0.0074(7) 0.0061(6) -0.0031(6)
C71A 0.0535(11) 0.0412(10) 0.0397(10) -0.0194(8) 0.0055(8) -0.0008(8)
C72A 0.0421(10) 0.0337(9) 0.0475(11) -0.0077(8) 0.0089(8) 0.0061(7)
C73A 0.0329(9) 0.0504(11) 0.0663(14) -0.0180(10) 0.0164(9) -0.0108(8)
C8A 0.0242(7) 0.0231(7) 0.0254(7) -0.0088(6) 0.0030(5) -0.0055(5)
C9A 0.0343(8) 0.0293(8) 0.0287(8) -0.0050(6) -0.0064(6) -0.0093(6)
C10A 0.0360(8) 0.0344(8) 0.0360(9) -0.0112(7) -0.0041(7) -0.0136(7)
C11A 0.0335(8) 0.0244(7) 0.0288(8) -0.0105(6) 0.0070(6) -0.0106(6)
C12A 0.0363(8) 0.0292(8) 0.0248(7) -0.0054(6) 0.0003(6) -0.0090(6)
C13A 0.0312(7) 0.0312(8) 0.0257(7) -0.0093(6) -0.0015(6) -0.0089(6)
C14A 0.0733(14) 0.0366(10) 0.0616(13) -0.0122(9) -0.0100(11) -0.0308(10)
Ti1B 0.02467(13) 0.02439(14) 0.03134(15) -0.01209(11) -0.00226(10) -0.00542(10)
Cl1B 0.0606(3) 0.0402(2) 0.0409(2) -0.01270(19) -0.0212(2) -0.0076(2)
Cl2B 0.0321(2) 0.0503(3) 0.0546(3) -0.0293(2) 0.00941(18) -0.00954(18)
O1B 0.0647(8) 0.0394(7) 0.0362(7) -0.0167(6) 0.0105(6) -0.0308(6)
N1B 0.0261(6) 0.0257(6) 0.0279(6) -0.0109(5) 0.0002(5) -0.0070(5)
C1B 0.0222(7) 0.0308(7) 0.0386(9) -0.0160(7) 0.0012(6) -0.0092(6)
C2B 0.0320(8) 0.0311(8) 0.0410(9) -0.0137(7) 0.0080(7) -0.0128(6)
C3B 0.0411(9) 0.0267(8) 0.0472(10) -0.0080(7) 0.0006(8) -0.0125(7)
C4B 0.0352(8) 0.0278(8) 0.0604(12) -0.0225(8) -0.0006(8) -0.0081(7)
C5B 0.0300(8) 0.0367(8) 0.0467(10) -0.0247(8) -0.0010(7) -0.0113(6)
C6B 0.0245(7) 0.0303(7) 0.0307(8) -0.0132(6) 0.0018(6) -0.0069(6)
C7B 0.0280(8) 0.0323(8) 0.0498(10) -0.0134(8) 0.0053(7) -0.0021(6)
C71B 0.0254(9) 0.0637(15) 0.158(3) -0.0506(18) 0.0017(13) -0.0044(9)
C72B 0.0423(10) 0.0395(10) 0.0557(12) -0.0082(9) 0.0016(9) 0.0081(8)
C73B 0.0833(16) 0.0507(12) 0.0503(13) -0.0166(10) 0.0228(11) 0.0158(11)
C8B 0.0232(6) 0.0224(7) 0.0285(7) -0.0115(6) 0.0010(5) -0.0035(5)
C9B 0.0335(8) 0.0271(7) 0.0255(7) -0.0108(6) 0.0003(6) -0.0074(6)
C10B 0.0345(8) 0.0319(8) 0.0304(8) -0.0161(7) -0.0010(6) -0.0096(6)
C11B 0.0323(8) 0.0259(7) 0.0332(8) -0.0135(6) 0.0046(6) -0.0097(6)
C12B 0.0427(9) 0.0316(8) 0.0248(8) -0.0086(6) 0.0008(6) -0.0124(7)
C13B 0.0364(8) 0.0313(8) 0.0284(8) -0.0124(6) -0.0016(6) -0.0105(6)
C14B 0.0626(12) 0.0388(9) 0.0475(11) -0.0226(9) 0.0059(9) -0.0253(9)

loop_
_atom_type_symbol
_atom_type_description
_atom_type_scat_dispersion_real
_atom_type_scat_dispersion_imag
_atom_type_scat_source
C C 0.0033 0.0016 'International Tables Vol C Tables 4.2.6.8 and 6.1.1.4'
H H 0.0000 0.0000 'International Tables Vol C Tables 4.2.6.8 and 6.1.1.4'
N N 0.0061 0.0033 'International Tables Vol C Tables 4.2.6.8 and 6.1.1.4'
O O 0.0106 0.0060 'International Tables Vol C Tables 4.2.6.8 and 6.1.1.4'
Cl Cl 0.1484 0.1585 'International Tables Vol C Tables 4.2.6.8 and 6.1.1.4'
Ti Ti 0.2776 0.4457 'International Tables Vol C Tables 4.2.6.8 and 6.1.1.4'

loop_
_geom_angle_atom_site_label_1
_geom_angle_atom_site_label_2
_geom_angle_atom_site_label_3
_geom_angle
N1A Ti1A C1A 63.69(5)
N1A Ti1A Cl2A 108.27(4)
C1A Ti1A Cl2A 127.20(5)
N1A Ti1A Cl1A 105.94(4)
C1A Ti1A Cl1A 128.22(4)
Cl2A Ti1A Cl1A 104.51(2)
N1A Ti1A C5A 85.69(5)
C1A Ti1A C5A 36.31(6)
Cl2A Ti1A C5A 150.47(5)
Cl1A Ti1A C5A 95.97(5)
N1A Ti1A C2A 86.61(5)
C1A Ti1A C2A 36.26(6)
Cl2A Ti1A C2A 94.69(4)
Cl1A Ti1A C2A 152.00(4)
C5A Ti1A C2A 59.41(6)
N1A Ti1A C4A 119.70(6)
C1A Ti1A C4A 59.52(6)
Cl2A Ti1A C4A 120.89(5)
Cl1A Ti1A C4A 93.94(5)
C5A Ti1A C4A 35.14(6)
C2A Ti1A C4A 58.40(6)
N1A Ti1A C3A 120.23(6)
C1A Ti1A C3A 59.36(6)
Cl2A Ti1A C3A 92.53(5)
Cl1A Ti1A C3A 122.33(4)
C5A Ti1A C3A 58.26(6)
C2A Ti1A C3A 35.07(6)
C4A Ti1A C3A 34.40(6)
C11A O1A C14A 117.96(14)
C8A N1A C6A 122.80(11)
C8A N1A Ti1A 126.90(9)
C6A N1A Ti1A 108.62(9)
C5A C1A C2A 106.99(13)
C5A C1A C6A 119.51(14)
C2A C1A C6A 125.12(14)
C5A C1A Ti1A 73.57(9)
C2A C1A Ti1A 73.92(9)
C6A C1A Ti1A 92.04(9)
C3A C2A C1A 108.11(15)
C3A C2A Ti1A 74.90(10)
C1A C2A Ti1A 69.82(9)
C4A C3A C2A 108.34(15)
C4A C3A Ti1A 72.46(10)
C2A C3A Ti1A 70.03(9)
C3A C4A C5A 108.17(15)
C3A C4A Ti1A 73.13(9)
C5A C4A Ti1A 69.99(9)
C4A C5A C1A 108.37(15)
C4A C5A Ti1A 74.87(9)
C1A C5A Ti1A 70.12(8)
N1A C6A C1A 95.56(11)
N1A C6A C7A 116.57(12)
C1A C6A C7A 117.40(13)
C73A C7A C71A 110.51(15)
C73A C7A C72A 108.44(15)
C71A C7A C72A 107.79(15)
C73A C7A C6A 107.42(14)
C71A C7A C6A 113.00(13)
C72A C7A C6A 109.59(13)
C9A C8A C13A 118.43(14)
C9A C8A N1A 119.53(13)
C13A C8A N1A 122.03(13)
C8A C9A C10A 121.30(14)
C11A C10A C9A 119.44(15)
O1A C11A C10A 124.78(14)
O1A C11A C12A 115.51(14)
C10A C11A C12A 119.71(14)
C13A C12A C11A 120.70(14)
C12A C13A C8A 120.39(14)
N1B Ti1B C1B 63.67(5)
N1B Ti1B Cl1B 110.26(4)
C1B Ti1B Cl1B 133.16(5)
N1B Ti1B Cl2B 103.22(4)
C1B Ti1B Cl2B 119.97(4)
Cl1B Ti1B Cl2B 106.76(2)
N1B Ti1B C2B 83.53(6)
C1B Ti1B C2B 36.54(6)
Cl1B Ti1B C2B 98.68(5)
Cl2B Ti1B C2B 149.11(5)
N1B Ti1B C5B 88.37(6)
C1B Ti1B C5B 35.91(5)
Cl1B Ti1B C5B 150.24(5)
Cl2B Ti1B C5B 90.40(5)
C2B Ti1B C5B 59.37(6)
N1B Ti1B C3B 118.28(6)
C1B Ti1B C3B 59.68(6)
Cl1B Ti1B C3B 92.09(5)
Cl2B Ti1B C3B 124.71(5)
C2B Ti1B C3B 35.43(6)
C5B Ti1B C3B 58.26(7)
N1B Ti1B C4B 121.20(6)
C1B Ti1B C4B 59.21(6)
Cl1B Ti1B C4B 117.90(5)
Cl2B Ti1B C4B 93.53(5)
C2B Ti1B C4B 58.51(6)
C5B Ti1B C4B 34.90(6)
C3B Ti1B C4B 34.45(7)
C11B O1B C14B 117.54(13)
C8B N1B C6B 123.98(12)
C8B N1B Ti1B 122.18(9)
C6B N1B Ti1B 107.99(9)
C5B C1B C2B 107.15(14)
C5B C1B C6B 120.38(14)
C2B C1B C6B 123.92(13)
C5B C1B Ti1B 74.82(9)
C2B C1B Ti1B 72.74(9)
C6B C1B Ti1B 91.77(9)
C3B C2B C1B 108.21(15)
C3B C2B Ti1B 75.31(10)
C1B C2B Ti1B 70.72(9)
C4B C3B C2B 107.91(16)
C4B C3B Ti1B 73.39(10)
C2B C3B Ti1B 69.26(9)
C3B C4B C5B 108.39(15)
C3B C4B Ti1B 72.16(9)
C5B C4B Ti1B 70.67(9)
C4B C5B C1B 108.32(16)
C4B C5B Ti1B 74.43(9)
C1B C5B Ti1B 69.27(8)
N1B C6B C1B 95.09(11)
N1B C6B C7B 119.11(13)
C1B C6B C7B 118.23(13)
C73B C7B C71B 111.5(2)
C73B C7B C72B 107.92(16)
C71B C7B C72B 108.76(18)
C73B C7B C6B 113.15(15)
C71B C7B C6B 105.85(15)
C72B C7B C6B 109.58(15)
C9B C8B C13B 118.57(14)
C9B C8B N1B 118.91(13)
C13B C8B N1B 122.44(13)
C10B C9B C8B 121.05(14)
C11B C10B C9B 119.61(14)
O1B C11B C10B 124.97(14)
O1B C11B C12B 115.47(14)
C10B C11B C12B 119.56(14)
C13B C12B C11B 120.79(15)
C12B C13B C8B 120.40(14)

loop_
_geom_bond_atom_site_label_1
_geom_bond_atom_site_label_2
_geom_bond_distance
Ti1A N1A 1.9211(12)
Ti1A C1A 2.2575(15)
Ti1A Cl2A 2.2691(5)
Ti1A Cl1A 2.2697(5)
Ti1A C5A 2.3026(15)
Ti1A C2A 2.3112(16)
Ti1A C4A 2.3656(16)
Ti1A C3A 2.3742(17)
O1A C11A 1.3692(18)
O1A C14A 1.418(2)
N1A C8A 1.4158(18)
N1A C6A 1.4746(18)
C1A C5A 1.422(2)
C1A C2A 1.423(2)
C1A C6A 1.527(2)
C2A C3A 1.413(2)
C3A C4A 1.402(2)
C4A C5A 1.410(2)
C6A C7A 1.560(2)
C7A C73A 1.529(2)
C7A C71A 1.531(3)
C7A C72A 1.539(2)
C8A C9A 1.389(2)
C8A C13A 1.400(2)
C9A C10A 1.393(2)
C10A C11A 1.386(2)
C11A C12A 1.389(2)
C12A C13A 1.378(2)
Ti1B N1B 1.9186(13)
Ti1B C1B 2.2537(15)
Ti1B Cl1B 2.2717(5)
Ti1B Cl2B 2.2726(6)
Ti1B C2B 2.2801(16)
Ti1B C5B 2.3256(15)
Ti1B C3B 2.3583(17)
Ti1B C4B 2.3740(16)
O1B C11B 1.3691(19)
O1B C14B 1.424(2)
N1B C8B 1.4192(18)
N1B C6B 1.4800(18)
C1B C5B 1.413(2)
C1B C2B 1.422(2)
C1B C6B 1.528(2)
C2B C3B 1.413(2)
C3B C4B 1.401(3)
C4B C5B 1.410(2)
C6B C7B 1.543(2)
C7B C73B 1.524(3)
C7B C71B 1.526(3)
C7B C72B 1.531(3)
C8B C9B 1.393(2)
C8B C13B 1.397(2)
C9B C10B 1.393(2)
C10B C11B 1.383(2)
C11B C12B 1.394(2)
C12B C13B 1.375(2)

loop_
_geom_torsion_atom_site_label_1
_geom_torsion_atom_site_label_2
_geom_torsion_atom_site_label_3
_geom_torsion_atom_site_label_4
_geom_torsion
C1A Ti1A N1A C8A -167.43(14)
Cl2A Ti1A N1A C8A 69.41(12)
Cl1A Ti1A N1A C8A -42.22(12)
C5A Ti1A N1A C8A -137.21(13)
C2A Ti1A N1A C8A 163.24(12)
C4A Ti1A N1A C8A -146.41(11)
C3A Ti1A N1A C8A 173.67(11)
C1A Ti1A N1A C6A -2.03(9)
Cl2A Ti1A N1A C6A -125.19(9)
Cl1A Ti1A N1A C6A 123.18(9)
C5A Ti1A N1A C6A 28.19(10)
C2A Ti1A N1A C6A -31.37(10)
C4A Ti1A N1A C6A 18.98(12)
C3A Ti1A N1A C6A -20.93(12)
N1A Ti1A C1A C5A 122.07(11)
Cl2A Ti1A C1A C5A -144.26(8)
Cl1A Ti1A C1A C5A 32.04(11)
C2A Ti1A C1A C5A -113.71(13)
C4A Ti1A C1A C5A -36.74(9)
C3A Ti1A C1A C5A -76.91(10)
N1A Ti1A C1A C2A -124.22(10)
Cl2A Ti1A C1A C2A -30.55(10)
Cl1A Ti1A C1A C2A 145.75(8)
C5A Ti1A C1A C2A 113.71(13)
C4A Ti1A C1A C2A 76.97(10)
C3A Ti1A C1A C2A 36.80(9)
N1A Ti1A C1A C6A 1.86(8)
Cl2A Ti1A C1A C6A 95.52(9)
Cl1A Ti1A C1A C6A -88.18(9)
C5A Ti1A C1A C6A -120.22(14)
C2A Ti1A C1A C6A 126.08(13)
C4A Ti1A C1A C6A -156.95(11)
C3A Ti1A C1A C6A 162.87(11)
C5A C1A C2A C3A 1.02(17)
C6A C1A C2A C3A -146.60(15)
Ti1A C1A C2A C3A -65.66(11)
C5A C1A C2A Ti1A 66.68(10)
C6A C1A C2A Ti1A -80.95(14)
N1A Ti1A C2A C3A 164.20(10)
C1A Ti1A C2A C3A 116.25(14)
Cl2A Ti1A C2A C3A -87.72(9)
Cl1A Ti1A C2A C3A 45.88(14)
C5A Ti1A C2A C3A 77.21(10)
C4A Ti1A C2A C3A 35.94(10)
N1A Ti1A C2A C1A 47.95(9)
Cl2A Ti1A C2A C1A 156.03(8)
Cl1A Ti1A C2A C1A -70.37(12)
C5A Ti1A C2A C1A -39.04(9)
C4A Ti1A C2A C1A -80.31(10)
C3A Ti1A C2A C1A -116.25(14)
C1A C2A C3A C4A -0.39(18)
Ti1A C2A C3A C4A -62.72(12)
C1A C2A C3A Ti1A 62.34(10)
N1A Ti1A C3A C4A 99.44(10)
C1A Ti1A C3A C4A 79.71(11)
Cl2A Ti1A C3A C4A -147.66(9)
Cl1A Ti1A C3A C4A -38.71(11)
C5A Ti1A C3A C4A 37.01(10)
C2A Ti1A C3A C4A 117.78(14)
N1A Ti1A C3A C2A -18.34(12)
C1A Ti1A C3A C2A -38.06(9)
Cl2A Ti1A C3A C2A 94.56(9)
Cl1A Ti1A C3A C2A -156.49(8)
C5A Ti1A C3A C2A -80.77(10)
C4A Ti1A C3A C2A -117.78(14)
C2A C3A C4A C5A -0.41(19)
Ti1A C3A C4A C5A -61.59(11)
C2A C3A C4A Ti1A 61.17(11)
N1A Ti1A C4A C3A -101.12(10)
C1A Ti1A C4A C3A -79.22(11)
Cl2A Ti1A C4A C3A 38.51(11)
Cl1A Ti1A C4A C3A 148.01(9)
C5A Ti1A C4A C3A -117.20(15)
C2A Ti1A C4A C3A -36.65(9)
N1A Ti1A C4A C5A 16.08(13)
C1A Ti1A C4A C5A 37.98(10)
Cl2A Ti1A C4A C5A 155.72(9)
Cl1A Ti1A C4A C5A -94.78(10)
C2A Ti1A C4A C5A 80.56(11)
C3A Ti1A C4A C5A 117.20(15)
C3A C4A C5A C1A 1.06(19)
Ti1A C4A C5A C1A -62.55(11)
C3A C4A C5A Ti1A 63.61(12)
C2A C1A C5A C4A -1.28(18)
C6A C1A C5A C4A 148.51(14)
Ti1A C1A C5A C4A 65.64(11)
C2A C1A C5A Ti1A -66.92(10)
C6A C1A C5A Ti1A 82.87(12)
N1A Ti1A C5A C4A -166.04(11)
C1A Ti1A C5A C4A -116.42(15)
Cl2A Ti1A C5A C4A -45.72(15)
Cl1A Ti1A C5A C4A 88.36(10)
C2A Ti1A C5A C4A -77.43(11)
C3A Ti1A C5A C4A -36.22(10)
N1A Ti1A C5A C1A -49.62(9)
Cl2A Ti1A C5A C1A 70.70(12)
Cl1A Ti1A C5A C1A -155.22(9)
C2A Ti1A C5A C1A 38.98(9)
C4A Ti1A C5A C1A 116.42(15)
C3A Ti1A C5A C1A 80.20(10)
C8A N1A C6A C1A 168.82(13)
Ti1A N1A C6A C1A 2.70(12)
C8A N1A C6A C7A -66.72(18)
Ti1A N1A C6A C7A 127.16(11)
C5A C1A C6A N1A -74.42(15)
C2A C1A C6A N1A 69.54(17)
Ti1A C1A C6A N1A -2.18(10)
C5A C1A C6A C7A 161.75(14)
C2A C1A C6A C7A -54.3(2)
Ti1A C1A C6A C7A -126.01(12)
N1A C6A C7A C73A -158.64(14)
C1A C6A C7A C73A -46.22(18)
N1A C6A C7A C71A -36.50(19)
C1A C6A C7A C71A 75.93(18)
N1A C6A C7A C72A 83.74(17)
C1A C6A C7A C72A -163.84(14)
C6A N1A C8A C9A 143.55(15)
Ti1A N1A C8A C9A -52.97(18)
C6A N1A C8A C13A -37.7(2)
Ti1A N1A C8A C13A 125.83(13)
C13A C8A C9A C10A 0.7(2)
N1A C8A C9A C10A 179.56(14)
C8A C9A C10A C11A 0.5(3)
C14A O1A C11A C10A -3.8(2)
C14A O1A C11A C12A 176.72(16)
C9A C10A C11A O1A 179.22(15)
C9A C10A C11A C12A -1.3(2)
O1A C11A C12A C13A -179.71(14)
C10A C11A C12A C13A 0.7(2)
C11A C12A C13A C8A 0.5(2)
C9A C8A C13A C12A -1.3(2)
N1A C8A C13A C12A 179.93(14)
C1B Ti1B N1B C8B 162.61(13)
Cl1B Ti1B N1B C8B -68.27(11)
Cl2B Ti1B N1B C8B 45.46(11)
C2B Ti1B N1B C8B -165.16(12)
C5B Ti1B N1B C8B 135.49(12)
C3B Ti1B N1B C8B -172.31(11)
C4B Ti1B N1B C8B 147.94(11)
C1B Ti1B N1B C6B 8.63(9)
Cl1B Ti1B N1B C6B 137.74(8)
Cl2B Ti1B N1B C6B -108.53(9)
C2B Ti1B N1B C6B 40.85(10)
C5B Ti1B N1B C6B -18.50(10)
C3B Ti1B N1B C6B 33.70(12)
C4B Ti1B N1B C6B -6.04(12)
N1B Ti1B C1B C5B -129.00(11)
Cl1B Ti1B C1B C5B 137.23(9)
Cl2B Ti1B C1B C5B -38.48(11)
C2B Ti1B C1B C5B 113.85(14)
C3B Ti1B C1B C5B 76.61(11)
C4B Ti1B C1B C5B 36.39(10)
N1B Ti1B C1B C2B 117.15(10)
Cl1B Ti1B C1B C2B 23.38(11)
Cl2B Ti1B C1B C2B -152.33(8)
C5B Ti1B C1B C2B -113.85(14)
C3B Ti1B C1B C2B -37.23(9)
C4B Ti1B C1B C2B -77.46(10)
N1B Ti1B C1B C6B -7.95(8)
Cl1B Ti1B C1B C6B -101.72(9)
Cl2B Ti1B C1B C6B 82.57(9)
C2B Ti1B C1B C6B -125.10(13)
C5B Ti1B C1B C6B 121.06(14)
C3B Ti1B C1B C6B -162.33(11)
C4B Ti1B C1B C6B 157.44(12)
C5B C1B C2B C3B -0.94(17)
C6B C1B C2B C3B 146.77(14)
Ti1B C1B C2B C3B 66.55(11)
C5B C1B C2B Ti1B -67.49(10)
C6B C1B C2B Ti1B 80.22(13)
N1B Ti1B C2B C3B -169.10(11)
C1B Ti1B C2B C3B -115.72(14)
Cl1B Ti1B C2B C3B 81.31(10)
Cl2B Ti1B C2B C3B -64.12(14)
C5B Ti1B C2B C3B -77.15(11)
C4B Ti1B C2B C3B -36.18(10)
N1B Ti1B C2B C1B -53.38(9)
Cl1B Ti1B C2B C1B -162.97(8)
Cl2B Ti1B C2B C1B 51.60(13)
C5B Ti1B C2B C1B 38.57(9)
C3B Ti1B C2B C1B 115.72(14)
C4B Ti1B C2B C1B 79.53(10)
C1B C2B C3B C4B 0.13(18)
Ti1B C2B C3B C4B 63.67(12)
C1B C2B C3B Ti1B -63.54(11)
N1B Ti1B C3B C4B -104.82(11)
C1B Ti1B C3B C4B -78.71(11)
Cl1B Ti1B C3B C4B 140.78(10)
Cl2B Ti1B C3B C4B 28.69(12)
C2B Ti1B C3B C4B -117.13(15)
C5B Ti1B C3B C4B -36.57(10)
N1B Ti1B C3B C2B 12.32(12)
C1B Ti1B C3B C2B 38.42(10)
Cl1B Ti1B C3B C2B -102.08(10)
Cl2B Ti1B C3B C2B 145.82(9)
C5B Ti1B C3B C2B 80.56(11)
C4B Ti1B C3B C2B 117.13(15)
C2B C3B C4B C5B 0.74(19)
Ti1B C3B C4B C5B 61.74(12)
C2B C3B C4B Ti1B -61.01(11)
N1B Ti1B C4B C3B 95.52(11)
C1B Ti1B C4B C3B 80.20(11)
Cl1B Ti1B C4B C3B -45.64(11)
Cl2B Ti1B C4B C3B -156.71(10)
C2B Ti1B C4B C3B 37.23(10)
C5B Ti1B C4B C3B 117.66(15)
N1B Ti1B C4B C5B -22.14(13)
C1B Ti1B C4B C5B -37.46(10)
Cl1B Ti1B C4B C5B -163.30(9)
Cl2B Ti1B C4B C5B 85.63(10)
C2B Ti1B C4B C5B -80.43(11)
C3B Ti1B C4B C5B -117.66(15)
C3B C4B C5B C1B -1.33(19)
Ti1B C4B C5B C1B 61.36(10)
C3B C4B C5B Ti1B -62.69(12)
C2B C1B C5B C4B 1.39(17)
C6B C1B C5B C4B -147.68(14)
Ti1B C1B C5B C4B -64.69(11)
C2B C1B C5B Ti1B 66.08(10)
C6B C1B C5B Ti1B -83.00(12)
N1B Ti1B C5B C4B 161.19(11)
C1B Ti1B C5B C4B 117.02(15)
Cl1B Ti1B C5B C4B 30.77(15)
Cl2B Ti1B C5B C4B -95.60(10)
C2B Ti1B C5B C4B 77.75(11)
C3B Ti1B C5B C4B 36.10(10)
N1B Ti1B C5B C1B 44.17(10)
Cl1B Ti1B C5B C1B -86.25(12)
Cl2B Ti1B C5B C1B 147.38(10)
C2B Ti1B C5B C1B -39.27(10)
C3B Ti1B C5B C1B -80.92(11)
C4B Ti1B C5B C1B -117.02(15)
C8B N1B C6B C1B -164.89(13)
Ti1B N1B C6B C1B -11.49(12)
C8B N1B C6B C7B 68.73(19)
Ti1B N1B C6B C7B -137.86(12)
C5B C1B C6B N1B 82.69(15)
C2B C1B C6B N1B -61.03(17)
Ti1B C1B C6B N1B 9.28(9)
C5B C1B C6B C7B -150.29(15)
C2B C1B C6B C7B 66.0(2)
Ti1B C1B C6B C7B 136.30(13)
N1B C6B C7B C73B 43.9(2)
C1B C6B C7B C73B -70.6(2)
N1B C6B C7B C71B 166.31(18)
C1B C6B C7B C71B 51.8(2)
N1B C6B C7B C72B -76.6(2)
C1B C6B C7B C72B 168.96(15)
C6B N1B C8B C9B -143.97(14)
Ti1B N1B C8B C9B 66.23(16)
C6B N1B C8B C13B 39.3(2)
Ti1B N1B C8B C13B -110.45(14)
C13B C8B C9B C10B -1.0(2)
N1B C8B C9B C10B -177.79(13)
C8B C9B C10B C11B 0.8(2)
C14B O1B C11B C10B 17.4(2)
C14B O1B C11B C12B -163.09(16)
C9B C10B C11B O1B 179.51(14)
C9B C10B C11B C12B 0.0(2)
O1B C11B C12B C13B 179.83(15)
C10B C11B C12B C13B -0.6(2)
C11B C12B C13B C8B 0.4(2)
C9B C8B C13B C12B 0.4(2)
N1B C8B C13B C12B 177.05(14)
